data_7003637
loop_
_publ_author_name
'Zhang, Jun-Feng'
'Fu, Wen-Fu'
'Gan, Xin'
'Chen, Jian-Hua'

_publ_section_title
;
 Synthesis, structures and photophysical properties of luminescent
 copper(i) and platinum(ii) complexes with a flexible
 naphthyridine-phosphine ligand
;
_journal_issue 23
_journal_name_full 'Dalton Transactions'
_journal_page_first 3093
_journal_page_last 3100
_journal_paper_doi 10.1039/b717777a
_journal_year 2008
_chemical_formula_sum 'C45 H42 Cl4 N6 O8 P2 Pt'
_chemical_formula_weight 1193.68
_chemical_name_systematic
;
?
;
_space_group_IT_number 14
_symmetry_cell_setting monoclinic
_symmetry_space_group_name_Hall '-P 2ybc'
_symmetry_space_group_name_H-M 'P 1 21/c 1'
_atom_sites_solution_hydrogens geom
_atom_sites_solution_primary direct
_atom_sites_solution_secondary difmap
_audit_creation_method SHELXL-97
_cell_angle_alpha 90.00
_cell_angle_beta 110.453(7)
_cell_angle_gamma 90.00
_cell_formula_units_Z 4
_cell_length_a 14.624(11)
_cell_length_b 17.326(12)
_cell_length_c 20.341(15)
_cell_measurement_reflns_used 10055
_cell_measurement_temperature 298(2)
_cell_measurement_theta_max 26.982
_cell_measurement_theta_min 2.135
_cell_volume 4829(6)
_computing_cell_refinement 'Bruker SMART'
_computing_data_collection 'Bruker SMART'
_computing_data_reduction 'Bruker SAINT'
_computing_molecular_graphics 'Bruker SHELXTL'
_computing_publication_material 'Bruker SHELXTL'
_computing_structure_refinement 'SHELXL-97 (Sheldrick, 1997)'
_computing_structure_solution 'SHELXS-97 (Sheldrick, 1990)'
_diffrn_ambient_temperature 298(2)
_diffrn_measured_fraction_theta_full 0.999
_diffrn_measured_fraction_theta_max 0.999
_diffrn_measurement_device_type 'CCD area detector'
_diffrn_measurement_method 'phi and omega scans'
_diffrn_radiation_monochromator graphite
_diffrn_radiation_source 'fine-focus sealed tube'
_diffrn_radiation_type MoK\a
_diffrn_radiation_wavelength 0.71073
_diffrn_reflns_av_R_equivalents 0.0460
_diffrn_reflns_av_sigmaI/netI 0.0512
_diffrn_reflns_limit_h_max 16
_diffrn_reflns_limit_h_min -17
_diffrn_reflns_limit_k_max 20
_diffrn_reflns_limit_k_min -12
_diffrn_reflns_limit_l_max 23
_diffrn_reflns_limit_l_min -24
_diffrn_reflns_number 23953
_diffrn_reflns_theta_full 25.01
_diffrn_reflns_theta_max 25.01
_diffrn_reflns_theta_min 1.49
_exptl_absorpt_coefficient_mu 3.251
_exptl_absorpt_correction_T_max 0.6243
_exptl_absorpt_correction_T_min 0.4226
_exptl_absorpt_correction_type multi-scan
_exptl_absorpt_process_details sadabs
_exptl_crystal_density_diffrn 1.642
_exptl_crystal_density_meas 0
_exptl_crystal_density_method 'not measured'
_exptl_crystal_F_000 2376
_exptl_crystal_size_max 0.32
_exptl_crystal_size_mid 0.18
_exptl_crystal_size_min 0.16
_refine_diff_density_max 1.161
_refine_diff_density_min -0.693
_refine_diff_density_rms 0.094
_refine_ls_extinction_method none
_refine_ls_goodness_of_fit_ref 1.019
_refine_ls_hydrogen_treatment mixed
_refine_ls_matrix_type full
_refine_ls_number_parameters 639
_refine_ls_number_reflns 8503
_refine_ls_number_restraints 388
_refine_ls_restrained_S_all 1.083
_refine_ls_R_factor_all 0.0520
_refine_ls_R_factor_gt 0.0321
_refine_ls_shift/su_max 0.001
_refine_ls_shift/su_mean 0.000
_refine_ls_structure_factor_coef Fsqd
_refine_ls_weighting_details 'calc w=1/[\s^2^(Fo^2^)+(0.0448P)^2^+0.6654P] where P=(Fo^2^+2Fc^2^)/3'
_refine_ls_weighting_scheme calc
_refine_ls_wR_factor_gt 0.0766
_refine_ls_wR_factor_ref 0.0859
_reflns_number_gt 6520
_reflns_number_total 8503
_reflns_threshold_expression >2sigma(I)
_cod_data_source_file b717777a.txt
_cod_data_source_block 060927c
_cod_depositor_comments
;
The following automatic conversions were performed:
'_symmetry_cell_setting' value 'Monoclinic' changed to 'monoclinic'
according to '/home/saulius/struct/CIF-dictionaries/cif_core.dic'
dictionary named 'cif_core.dic' version 2.4.1 from 2010-06-29.

Automatic conversion script
Id: cif_fix_enum 1527 2010-12-29 10:47:43Z saulius 
;
_cod_original_sg_symbol_H-M P2(1)/c
_cod_database_code 7003637

loop_
_symmetry_equiv_pos_as_xyz
'x, y, z'
'-x, y+1/2, -z+1/2'
'-x, -y, -z'
'x, -y-1/2, z-1/2'

loop_
_atom_site_label
_atom_site_type_symbol
_atom_site_fract_x
_atom_site_fract_y
_atom_site_fract_z
_atom_site_U_iso_or_equiv
_atom_site_adp_type
_atom_site_occupancy
_atom_site_symmetry_multiplicity
_atom_site_calc_flag
_atom_site_refinement_flags
_atom_site_disorder_assembly
_atom_site_disorder_group
Pt1 Pt 0.215956(13) 0.170003(11) 0.395041(9) 0.03007(8) Uani 1 1 d . . .
Cl1 Cl 0.18304(15) 0.40881(14) 0.15551(10) 0.0862(6) Uani 1 1 d DU . .
Cl2 Cl 0.32173(19) 0.79406(13) 0.10211(15) 0.0993(7) Uani 1 1 d DU . .
Cl3 Cl 0.5389(3) 0.98986(18) 0.09801(18) 0.1739(15) Uani 1 1 d DU . .
Cl4 Cl 0.5367(8) 1.0183(6) 0.2328(4) 0.207(3) Uani 0.591(8) 1 d PDU A 1
Cl4' Cl 0.6115(11) 1.0665(9) 0.2518(6) 0.207(3) Uani 0.409(8) 1 d PDU A 2
N1 N 0.1373(3) 0.0796(2) 0.3284(2) 0.0325(10) Uani 1 1 d . . .
N2 N 0.2322(3) 0.1146(2) 0.2637(2) 0.0369(10) Uani 1 1 d . . .
N3 N 0.0232(3) 0.0521(3) 0.3817(2) 0.0450(11) Uani 1 1 d . . .
H3 H -0.0184 0.0183 0.3845 0.054 Uiso 1 1 calc R . .
N4 N 0.3497(3) 0.1110(2) 0.4119(2) 0.0339(10) Uani 1 1 d . . .
N5 N 0.2764(3) 0.0167(2) 0.4571(2) 0.0401(11) Uani 1 1 d . . .
N6 N 0.4383(3) 0.2091(3) 0.3832(2) 0.0474(12) Uani 1 1 d . . .
H6 H 0.4902 0.2185 0.3738 0.057 Uiso 1 1 calc R . .
O1 O 0.0936(5) 0.4127(4) 0.0992(3) 0.127(2) Uani 1 1 d DU . .
O2 O 0.1841(4) 0.4763(4) 0.1953(3) 0.130(2) Uani 1 1 d DU . .
O3 O 0.1932(8) 0.3446(4) 0.1964(4) 0.192(4) Uani 1 1 d DU . .
O4 O 0.2557(6) 0.4119(5) 0.1265(4) 0.186(4) Uani 1 1 d DU . .
O5 O 0.3839(11) 0.7449(9) 0.1471(7) 0.156(5) Uani 0.599(10) 1 d PDU B 1
O6 O 0.3003(11) 0.8646(6) 0.1181(7) 0.153(5) Uani 0.599(10) 1 d PDU B 1
O7 O 0.3662(10) 0.8055(9) 0.0482(7) 0.149(5) Uani 0.599(10) 1 d PDU B 1
O8 O 0.2282(9) 0.7569(9) 0.0691(9) 0.197(6) Uani 0.599(10) 1 d PDU B 1
O5' O 0.3033(19) 0.7986(14) 0.0310(8) 0.174(7) Uani 0.401(10) 1 d PDU B 2
O6' O 0.3493(18) 0.7156(8) 0.1224(12) 0.155(7) Uani 0.401(10) 1 d PDU B 2
O7' O 0.2508(13) 0.8132(14) 0.1277(13) 0.175(7) Uani 0.401(10) 1 d PDU B 2
O8' O 0.4077(14) 0.8368(12) 0.1433(12) 0.188(7) Uani 0.401(10) 1 d PDU B 2
P1 P 0.07036(9) 0.20791(8) 0.39101(7) 0.0332(3) Uani 1 1 d . . .
P2 P 0.30970(10) 0.27017(7) 0.44249(7) 0.0345(3) Uani 1 1 d . . .
C1 C 0.1767(4) 0.0600(3) 0.2780(2) 0.0347(12) Uani 1 1 d . . .
C2 C 0.2771(4) 0.0981(3) 0.2188(3) 0.0477(15) Uani 1 1 d . . .
C3 C 0.2681(5) 0.0253(4) 0.1870(3) 0.0636(18) Uani 1 1 d . . .
H3A H 0.3018 0.0144 0.1568 0.076 Uiso 1 1 calc R . .
C4 C 0.2100(5) -0.0294(4) 0.2005(3) 0.0619(18) Uani 1 1 d . . .
H4 H 0.2034 -0.0776 0.1792 0.074 Uiso 1 1 calc R . .
C5 C 0.1606(4) -0.0129(3) 0.2461(3) 0.0431(13) Uani 1 1 d . . .
C6 C 0.0971(5) -0.0645(3) 0.2639(3) 0.0548(16) Uani 1 1 d . . .
H6A H 0.0875 -0.1142 0.2456 0.066 Uiso 1 1 calc R . .
C7 C 0.0515(4) -0.0412(3) 0.3066(3) 0.0494(15) Uani 1 1 d . . .
H7 H 0.0057 -0.0732 0.3150 0.059 Uiso 1 1 calc R . .
C8 C 0.0726(4) 0.0326(3) 0.3398(3) 0.0364(12) Uani 1 1 d . . .
C9 C 0.3387(5) 0.1595(4) 0.2036(3) 0.0626(18) Uani 1 1 d . . .
H9A H 0.3209 0.2088 0.2169 0.094 Uiso 1 1 calc R . .
H9B H 0.3286 0.1596 0.1544 0.094 Uiso 1 1 calc R . .
H9C H 0.4062 0.1494 0.2298 0.094 Uiso 1 1 calc R . .
C10 C 0.0287(4) 0.1210(3) 0.4229(3) 0.0437(13) Uani 1 1 d . . .
H10A H 0.0724 0.1110 0.4704 0.052 Uiso 1 1 calc R . .
H10B H -0.0355 0.1310 0.4250 0.052 Uiso 1 1 calc R . .
C11 C 0.0561(4) 0.2795(3) 0.4517(3) 0.0374(12) Uani 1 1 d . . .
C12 C -0.0020(5) 0.3432(4) 0.4309(4) 0.0656(19) Uani 1 1 d . . .
H12 H -0.0339 0.3523 0.3833 0.079 Uiso 1 1 calc R . .
C13 C -0.0136(6) 0.3933(4) 0.4788(4) 0.084(2) Uani 1 1 d . . .
H13 H -0.0536 0.4362 0.4635 0.100 Uiso 1 1 calc R . .
C14 C 0.0326(6) 0.3814(4) 0.5487(4) 0.077(2) Uani 1 1 d . . .
H14 H 0.0238 0.4156 0.5813 0.092 Uiso 1 1 calc R . .
C15 C 0.0917(5) 0.3190(4) 0.5705(3) 0.068(2) Uani 1 1 d . . .
H15 H 0.1237 0.3107 0.6182 0.081 Uiso 1 1 calc R . .
C16 C 0.1046(4) 0.2679(4) 0.5226(3) 0.0536(16) Uani 1 1 d . . .
H16 H 0.1459 0.2257 0.5379 0.064 Uiso 1 1 calc R . .
C17 C -0.0182(4) 0.2249(3) 0.3049(3) 0.0436(14) Uani 1 1 d . . .
C18 C -0.1176(5) 0.2232(4) 0.2944(4) 0.072(2) Uani 1 1 d . . .
H18 H -0.1384 0.2178 0.3325 0.086 Uiso 1 1 calc R . .
C19 C -0.1839(6) 0.2295(6) 0.2282(5) 0.105(3) Uani 1 1 d . . .
H19 H -0.2502 0.2276 0.2213 0.126 Uiso 1 1 calc R . .
C20 C -0.1547(8) 0.2385(5) 0.1718(5) 0.106(4) Uani 1 1 d . . .
H20 H -0.2008 0.2410 0.1268 0.127 Uiso 1 1 calc R . .
C21 C -0.0571(7) 0.2437(4) 0.1818(3) 0.085(3) Uani 1 1 d . . .
H21 H -0.0371 0.2523 0.1437 0.102 Uiso 1 1 calc R . .
C22 C 0.0115(5) 0.2363(3) 0.2483(3) 0.0547(16) Uani 1 1 d . . .
H22 H 0.0777 0.2389 0.2550 0.066 Uiso 1 1 calc R . .
C23 C 0.3453(4) 0.0336(3) 0.4302(2) 0.0343(12) Uani 1 1 d . . .
C24 C 0.2662(4) -0.0568(3) 0.4739(3) 0.0479(15) Uani 1 1 d . . .
C25 C 0.3255(5) -0.1157(3) 0.4640(3) 0.0535(16) Uani 1 1 d . . .
H25 H 0.3161 -0.1664 0.4750 0.064 Uiso 1 1 calc R . .
C26 C 0.3972(5) -0.0981(3) 0.4380(3) 0.0557(17) Uani 1 1 d . . .
H26 H 0.4372 -0.1370 0.4317 0.067 Uiso 1 1 calc R . .
C27 C 0.4108(4) -0.0216(3) 0.4208(3) 0.0417(13) Uani 1 1 d . . .
C28 C 0.4848(4) 0.0049(4) 0.3968(3) 0.0516(15) Uani 1 1 d . . .
H28 H 0.5278 -0.0301 0.3886 0.062 Uiso 1 1 calc R . .
C29 C 0.4934(4) 0.0803(3) 0.3858(3) 0.0483(15) Uani 1 1 d . . .
H29 H 0.5447 0.0977 0.3726 0.058 Uiso 1 1 calc R . .
C30 C 0.4244(4) 0.1341(3) 0.3940(3) 0.0388(13) Uani 1 1 d . . .
C31 C 0.1896(5) -0.0731(4) 0.5046(4) 0.072(2) Uani 1 1 d . . .
H31A H 0.1558 -0.0262 0.5068 0.108 Uiso 1 1 calc R . .
H31B H 0.2194 -0.0938 0.5510 0.108 Uiso 1 1 calc R . .
H31C H 0.1441 -0.1100 0.4757 0.108 Uiso 1 1 calc R . .
C32 C 0.3809(4) 0.2764(3) 0.3846(3) 0.0435(14) Uani 1 1 d . . .
H32A H 0.3366 0.2864 0.3373 0.052 Uiso 1 1 calc R . .
H32B H 0.4245 0.3204 0.3990 0.052 Uiso 1 1 calc R . .
C33 C 0.3972(4) 0.2584(3) 0.5301(3) 0.0379(13) Uani 1 1 d . . .
C34 C 0.4810(4) 0.3025(3) 0.5529(3) 0.0547(16) Uani 1 1 d . . .
H34 H 0.4939 0.3378 0.5228 0.066 Uiso 1 1 calc R . .
C35 C 0.5453(5) 0.2939(4) 0.6207(4) 0.068(2) Uani 1 1 d . . .
H35 H 0.6021 0.3233 0.6362 0.082 Uiso 1 1 calc R . .
C36 C 0.5263(5) 0.2423(4) 0.6652(3) 0.0633(19) Uani 1 1 d . . .
H36 H 0.5696 0.2376 0.7110 0.076 Uiso 1 1 calc R . .
C37 C 0.4436(5) 0.1972(4) 0.6427(3) 0.0548(16) Uani 1 1 d . . .
H37 H 0.4312 0.1621 0.6732 0.066 Uiso 1 1 calc R . .
C38 C 0.3785(4) 0.2046(3) 0.5741(3) 0.0419(13) Uani 1 1 d . . .
H38 H 0.3231 0.1737 0.5580 0.050 Uiso 1 1 calc R . .
C39 C 0.2596(4) 0.3665(3) 0.4356(3) 0.0360(12) Uani 1 1 d . . .
C40 C 0.2790(5) 0.4140(3) 0.4931(3) 0.0552(17) Uani 1 1 d . . .
H40 H 0.3159 0.3958 0.5375 0.066 Uiso 1 1 calc R . .
C41 C 0.2438(6) 0.4888(4) 0.4852(3) 0.076(2) Uani 1 1 d . . .
H41 H 0.2551 0.5201 0.5243 0.091 Uiso 1 1 calc R . .
C42 C 0.1924(5) 0.5168(4) 0.4198(4) 0.070(2) Uani 1 1 d . . .
H42 H 0.1716 0.5679 0.4145 0.084 Uiso 1 1 calc R . .
C43 C 0.1717(5) 0.4707(4) 0.3633(4) 0.070(2) Uani 1 1 d . . .
H43 H 0.1350 0.4898 0.3192 0.084 Uiso 1 1 calc R . .
C44 C 0.2046(4) 0.3946(4) 0.3701(3) 0.0551(16) Uani 1 1 d . . .
H44 H 0.1895 0.3629 0.3309 0.066 Uiso 1 1 calc R . .
C45 C 0.5521(17) 0.9540(10) 0.1845(8) 0.145(5) Uani 0.591(8) 1 d PDU A 1
H45A H 0.5051 0.9131 0.1800 0.174 Uiso 0.591(8) 1 calc PR A 1
H45B H 0.6169 0.9323 0.2060 0.174 Uiso 0.591(8) 1 calc PR A 1
C45' C 0.593(3) 0.9913(14) 0.1909(9) 0.145(5) Uani 0.409(8) 1 d PD A 2
H45C H 0.5564 0.9529 0.2064 0.174 Uiso 0.409(8) 1 calc PR A 2
H45D H 0.6571 0.9693 0.2005 0.174 Uiso 0.409(8) 1 calc PR A 2

loop_
_atom_site_aniso_label
_atom_site_aniso_U_11
_atom_site_aniso_U_22
_atom_site_aniso_U_33
_atom_site_aniso_U_23
_atom_site_aniso_U_13
_atom_site_aniso_U_12
Pt1 0.02924(11) 0.02510(12) 0.03609(12) -0.00392(9) 0.01171(8) -0.00072(9)
Cl1 0.0843(14) 0.1126(17) 0.0652(11) -0.0033(11) 0.0304(11) 0.0430(12)
Cl2 0.0995(16) 0.0656(14) 0.156(2) -0.0150(15) 0.0742(17) 0.0182(13)
Cl3 0.227(4) 0.106(2) 0.166(3) 0.015(2) 0.039(3) 0.050(2)
Cl4 0.213(6) 0.265(7) 0.177(4) 0.030(5) 0.110(5) 0.094(5)
Cl4' 0.213(6) 0.265(7) 0.177(4) 0.030(5) 0.110(5) 0.094(5)
N1 0.033(2) 0.025(2) 0.037(2) -0.0059(18) 0.0095(19) -0.0032(18)
N2 0.040(2) 0.036(3) 0.038(2) -0.0013(19) 0.017(2) -0.003(2)
N3 0.043(3) 0.036(3) 0.062(3) -0.008(2) 0.026(2) -0.015(2)
N4 0.028(2) 0.038(3) 0.038(2) -0.0032(19) 0.0140(19) 0.0038(19)
N5 0.038(2) 0.035(3) 0.046(3) 0.000(2) 0.013(2) 0.001(2)
N6 0.046(3) 0.039(3) 0.068(3) -0.006(2) 0.034(3) -0.009(2)
O1 0.129(5) 0.155(5) 0.081(3) -0.025(4) 0.016(3) 0.051(4)
O2 0.100(4) 0.150(6) 0.140(5) -0.056(5) 0.044(4) 0.022(4)
O3 0.298(11) 0.141(7) 0.127(6) 0.057(5) 0.061(7) 0.073(7)
O4 0.162(7) 0.241(9) 0.207(7) 0.017(7) 0.130(6) 0.087(6)
O5 0.173(11) 0.132(11) 0.188(11) 0.032(9) 0.093(9) 0.076(9)
O6 0.193(11) 0.082(8) 0.231(10) -0.050(7) 0.131(9) 0.025(7)
O7 0.128(9) 0.172(10) 0.192(10) 0.013(9) 0.113(8) 0.029(9)
O8 0.147(10) 0.171(11) 0.283(13) -0.052(11) 0.086(10) -0.008(9)
O5' 0.206(15) 0.142(12) 0.210(13) -0.007(12) 0.116(13) 0.029(13)
O6' 0.179(14) 0.076(11) 0.206(14) -0.033(10) 0.063(12) 0.002(11)
O7' 0.135(11) 0.158(13) 0.280(14) -0.065(12) 0.132(11) 0.019(11)
O8' 0.163(12) 0.156(12) 0.240(12) -0.036(11) 0.063(11) -0.047(10)
P1 0.0302(7) 0.0322(7) 0.0375(7) -0.0021(6) 0.0120(6) 0.0021(6)
P2 0.0347(7) 0.0253(7) 0.0422(7) -0.0050(6) 0.0118(6) -0.0017(6)
C1 0.035(3) 0.035(3) 0.031(3) 0.000(2) 0.008(2) -0.002(2)
C2 0.050(3) 0.054(4) 0.043(3) -0.001(3) 0.020(3) -0.008(3)
C3 0.075(5) 0.076(5) 0.049(4) -0.023(3) 0.032(3) -0.011(4)
C4 0.075(5) 0.055(4) 0.062(4) -0.026(3) 0.032(4) -0.010(3)
C5 0.051(3) 0.034(3) 0.043(3) -0.009(3) 0.015(3) -0.002(3)
C6 0.068(4) 0.034(3) 0.060(4) -0.017(3) 0.020(3) -0.014(3)
C7 0.051(4) 0.038(3) 0.061(4) -0.013(3) 0.021(3) -0.019(3)
C8 0.036(3) 0.037(3) 0.036(3) 0.003(2) 0.012(2) -0.002(2)
C9 0.072(4) 0.070(5) 0.055(4) -0.002(3) 0.035(3) -0.013(4)
C10 0.047(3) 0.040(3) 0.052(3) -0.001(3) 0.026(3) -0.001(3)
C11 0.033(3) 0.035(3) 0.047(3) -0.010(2) 0.018(2) -0.003(2)
C12 0.076(5) 0.052(4) 0.062(4) -0.003(3) 0.016(4) 0.023(3)
C13 0.094(6) 0.060(5) 0.095(6) -0.015(4) 0.031(5) 0.037(4)
C14 0.083(5) 0.072(5) 0.089(6) -0.032(4) 0.047(5) 0.005(4)
C15 0.069(5) 0.084(6) 0.054(4) -0.022(4) 0.026(3) -0.012(4)
C16 0.051(4) 0.056(4) 0.052(4) -0.011(3) 0.016(3) 0.006(3)
C17 0.038(3) 0.039(3) 0.046(3) -0.002(3) 0.004(3) 0.003(2)
C18 0.040(4) 0.086(5) 0.078(5) -0.001(4) 0.007(3) -0.003(4)
C19 0.052(5) 0.128(8) 0.101(7) 0.014(6) -0.017(5) 0.000(5)
C20 0.102(8) 0.097(7) 0.068(5) -0.003(5) -0.033(6) 0.023(6)
C21 0.115(7) 0.077(5) 0.047(4) 0.001(4) 0.009(4) 0.045(5)
C22 0.067(4) 0.051(4) 0.044(3) 0.000(3) 0.017(3) 0.016(3)
C23 0.034(3) 0.032(3) 0.034(3) -0.003(2) 0.009(2) -0.001(2)
C24 0.053(4) 0.038(3) 0.049(3) 0.008(3) 0.013(3) 0.002(3)
C25 0.062(4) 0.035(3) 0.059(4) 0.005(3) 0.016(3) 0.001(3)
C26 0.058(4) 0.035(4) 0.068(4) -0.002(3) 0.015(3) 0.013(3)
C27 0.038(3) 0.037(3) 0.047(3) -0.004(3) 0.012(3) 0.008(2)
C28 0.046(3) 0.048(4) 0.063(4) -0.010(3) 0.022(3) 0.013(3)
C29 0.037(3) 0.054(4) 0.060(4) -0.011(3) 0.026(3) 0.000(3)
C30 0.038(3) 0.039(3) 0.039(3) -0.009(2) 0.012(2) -0.003(2)
C31 0.078(5) 0.057(4) 0.093(5) 0.026(4) 0.043(4) 0.005(4)
C32 0.051(3) 0.025(3) 0.059(3) -0.003(3) 0.025(3) -0.006(2)
C33 0.034(3) 0.033(3) 0.044(3) -0.005(2) 0.011(2) 0.003(2)
C34 0.045(4) 0.044(3) 0.066(4) -0.002(3) 0.008(3) -0.009(3)
C35 0.044(4) 0.058(4) 0.081(5) -0.010(4) -0.005(4) -0.006(3)
C36 0.049(4) 0.071(5) 0.054(4) -0.015(4) 0.000(3) 0.013(4)
C37 0.058(4) 0.060(4) 0.048(3) 0.001(3) 0.021(3) 0.021(3)
C38 0.037(3) 0.043(3) 0.047(3) -0.002(3) 0.016(3) 0.007(3)
C39 0.037(3) 0.024(3) 0.045(3) -0.002(2) 0.012(2) 0.000(2)
C40 0.078(4) 0.041(4) 0.046(3) -0.005(3) 0.021(3) 0.015(3)
C41 0.124(6) 0.047(4) 0.060(4) -0.012(3) 0.034(4) 0.020(4)
C42 0.086(5) 0.040(4) 0.081(5) 0.012(4) 0.025(4) 0.021(4)
C43 0.089(5) 0.049(4) 0.069(4) 0.023(4) 0.025(4) 0.020(4)
C44 0.061(4) 0.047(4) 0.049(3) -0.005(3) 0.008(3) 0.004(3)
C45 0.181(9) 0.104(8) 0.125(7) -0.035(7) 0.024(6) 0.058(7)
C45' 0.181(9) 0.104(8) 0.125(7) -0.035(7) 0.024(6) 0.058(7)

loop_
_atom_type_symbol
_atom_type_description
_atom_type_scat_dispersion_real
_atom_type_scat_dispersion_imag
_atom_type_scat_source
C C 0.0033 0.0016 'International Tables Vol C Tables 4.2.6.8 and 6.1.1.4'
H H 0.0000 0.0000 'International Tables Vol C Tables 4.2.6.8 and 6.1.1.4'
N N 0.0061 0.0033 'International Tables Vol C Tables 4.2.6.8 and 6.1.1.4'
P P 0.1023 0.0942 'International Tables Vol C Tables 4.2.6.8 and 6.1.1.4'
Pt Pt -1.7033 8.3905 'International Tables Vol C Tables 4.2.6.8 and 6.1.1.4'
Cl Cl 0.1484 0.1585 'International Tables Vol C Tables 4.2.6.8 and 6.1.1.4'
O O 0.0106 0.0060 'International Tables Vol C Tables 4.2.6.8 and 6.1.1.4'

loop_
_geom_angle_atom_site_label_1
_geom_angle_atom_site_label_2
_geom_angle_atom_site_label_3
_geom_angle
_geom_angle_site_symmetry_1
_geom_angle_site_symmetry_3
_geom_angle_publ_flag
N4 Pt1 N1 90.63(16) . . ?
N4 Pt1 P1 166.52(12) . . ?
N1 Pt1 P1 83.97(12) . . ?
N4 Pt1 P2 84.96(13) . . ?
N1 Pt1 P2 165.96(12) . . ?
P1 Pt1 P2 103.06(7) . . ?
O3 Cl1 O4 110.8(5) . . ?
O3 Cl1 O1 114.0(6) . . ?
O4 Cl1 O1 106.5(5) . . ?
O3 Cl1 O2 110.3(5) . . ?
O4 Cl1 O2 110.7(5) . . ?
O1 Cl1 O2 104.3(4) . . ?
O6 Cl2 O5 125.2(9) . . ?
O6 Cl2 O7' 53.4(9) . . ?
O5 Cl2 O7' 108.6(14) . . ?
O6 Cl2 O5' 103.2(12) . . ?
O5 Cl2 O5' 126.0(13) . . ?
O7' Cl2 O5' 119.6(12) . . ?
O6 Cl2 O6' 149.9(11) . . ?
O5 Cl2 O6' 31.8(10) . . ?
O7' Cl2 O6' 107.2(13) . . ?
O5' Cl2 O6' 106.7(11) . . ?
O6 Cl2 O8' 67.6(10) . . ?
O5 Cl2 O8' 71.7(11) . . ?
O7' Cl2 O8' 106.2(11) . . ?
O5' Cl2 O8' 113.0(12) . . ?
O6' Cl2 O8' 102.6(11) . . ?
O6 Cl2 O8 104.9(8) . . ?
O5 Cl2 O8 109.8(10) . . ?
O7' Cl2 O8 63.9(10) . . ?
O5' Cl2 O8 74.5(12) . . ?
O6' Cl2 O8 80.6(11) . . ?
O8' Cl2 O8 170.1(11) . . ?
O6 Cl2 O7 105.2(9) . . ?
O5 Cl2 O7 102.9(8) . . ?
O7' Cl2 O7 148.3(12) . . ?
O5' Cl2 O7 35.4(11) . . ?
O6' Cl2 O7 100.9(13) . . ?
O8' Cl2 O7 80.9(11) . . ?
O8 Cl2 O7 107.9(9) . . ?
C45' Cl3 C45 27.6(13) . . ?
C8 N1 C1 118.9(4) . . ?
C8 N1 Pt1 126.9(3) . . ?
C1 N1 Pt1 112.4(3) . . ?
C2 N2 C1 118.6(5) . . ?
C8 N3 C10 130.1(5) . . ?
C8 N3 H3 114.9 . . ?
C10 N3 H3 114.9 . . ?
C30 N4 C23 118.8(4) . . ?
C30 N4 Pt1 127.5(4) . . ?
C23 N4 Pt1 112.3(3) . . ?
C23 N5 C24 118.7(5) . . ?
C30 N6 C32 130.9(5) . . ?
C30 N6 H6 114.6 . . ?
C32 N6 H6 114.6 . . ?
C17 P1 C11 109.6(3) . . ?
C17 P1 C10 105.3(3) . . ?
C11 P1 C10 100.9(3) . . ?
C17 P1 Pt1 116.2(2) . . ?
C11 P1 Pt1 121.24(17) . . ?
C10 P1 Pt1 100.31(19) . . ?
C33 P2 C39 108.0(2) . . ?
C33 P2 C32 106.0(3) . . ?
C39 P2 C32 101.7(2) . . ?
C33 P2 Pt1 117.33(18) . . ?
C39 P2 Pt1 121.19(17) . . ?
C32 P2 Pt1 99.87(18) . . ?
N2 C1 N1 115.3(4) . . ?
N2 C1 C5 123.4(5) . . ?
N1 C1 C5 121.3(5) . . ?
N2 C2 C3 121.5(6) . . ?
N2 C2 C9 117.8(5) . . ?
C3 C2 C9 120.7(6) . . ?
C4 C3 C2 119.8(6) . . ?
C4 C3 H3A 120.1 . . ?
C2 C3 H3A 120.1 . . ?
C3 C4 C5 119.9(6) . . ?
C3 C4 H4 120.1 . . ?
C5 C4 H4 120.1 . . ?
C4 C5 C1 116.8(5) . . ?
C4 C5 C6 125.3(5) . . ?
C1 C5 C6 117.8(5) . . ?
C7 C6 C5 119.8(5) . . ?
C7 C6 H6A 120.1 . . ?
C5 C6 H6A 120.1 . . ?
C6 C7 C8 120.3(5) . . ?
C6 C7 H7 119.8 . . ?
C8 C7 H7 119.8 . . ?
N1 C8 N3 122.1(5) . . ?
N1 C8 C7 121.1(5) . . ?
N3 C8 C7 116.8(5) . . ?
C2 C9 H9A 109.5 . . ?
C2 C9 H9B 109.5 . . ?
H9A C9 H9B 109.5 . . ?
C2 C9 H9C 109.5 . . ?
H9A C9 H9C 109.5 . . ?
H9B C9 H9C 109.5 . . ?
N3 C10 P1 115.7(4) . . ?
N3 C10 H10A 108.4 . . ?
P1 C10 H10A 108.4 . . ?
N3 C10 H10B 108.4 . . ?
P1 C10 H10B 108.4 . . ?
H10A C10 H10B 107.4 . . ?
C12 C11 C16 118.6(5) . . ?
C12 C11 P1 123.2(4) . . ?
C16 C11 P1 118.2(4) . . ?
C13 C12 C11 120.9(6) . . ?
C13 C12 H12 119.6 . . ?
C11 C12 H12 119.6 . . ?
C12 C13 C14 120.8(7) . . ?
C12 C13 H13 119.6 . . ?
C14 C13 H13 119.6 . . ?
C15 C14 C13 119.2(6) . . ?
C15 C14 H14 120.4 . . ?
C13 C14 H14 120.4 . . ?
C14 C15 C16 120.7(6) . . ?
C14 C15 H15 119.7 . . ?
C16 C15 H15 119.7 . . ?
C15 C16 C11 119.8(6) . . ?
C15 C16 H16 120.1 . . ?
C11 C16 H16 120.1 . . ?
C22 C17 C18 119.5(6) . . ?
C22 C17 P1 120.3(5) . . ?
C18 C17 P1 120.1(5) . . ?
C19 C18 C17 119.6(8) . . ?
C19 C18 H18 120.2 . . ?
C17 C18 H18 120.2 . . ?
C18 C19 C20 121.0(8) . . ?
C18 C19 H19 119.5 . . ?
C20 C19 H19 119.5 . . ?
C19 C20 C21 119.9(7) . . ?
C19 C20 H20 120.1 . . ?
C21 C20 H20 120.1 . . ?
C20 C21 C22 120.0(8) . . ?
C20 C21 H21 120.0 . . ?
C22 C21 H21 120.0 . . ?
C17 C22 C21 119.9(7) . . ?
C17 C22 H22 120.0 . . ?
C21 C22 H22 120.0 . . ?
N5 C23 N4 115.5(4) . . ?
N5 C23 C27 123.5(5) . . ?
N4 C23 C27 121.1(5) . . ?
N5 C24 C25 121.7(6) . . ?
N5 C24 C31 117.1(5) . . ?
C25 C24 C31 121.2(6) . . ?
C26 C25 C24 119.6(6) . . ?
C26 C25 H25 120.2 . . ?
C24 C25 H25 120.2 . . ?
C25 C26 C27 120.2(6) . . ?
C25 C26 H26 119.9 . . ?
C27 C26 H26 119.9 . . ?
C26 C27 C28 126.0(5) . . ?
C26 C27 C23 116.3(5) . . ?
C28 C27 C23 117.7(5) . . ?
C29 C28 C27 120.3(5) . . ?
C29 C28 H28 119.9 . . ?
C27 C28 H28 119.9 . . ?
C28 C29 C30 120.5(6) . . ?
C28 C29 H29 119.8 . . ?
C30 C29 H29 119.8 . . ?
N4 C30 N6 121.6(5) . . ?
N4 C30 C29 121.2(5) . . ?
N6 C30 C29 117.2(5) . . ?
C24 C31 H31A 109.5 . . ?
C24 C31 H31B 109.5 . . ?
H31A C31 H31B 109.5 . . ?
C24 C31 H31C 109.5 . . ?
H31A C31 H31C 109.5 . . ?
H31B C31 H31C 109.5 . . ?
N6 C32 P2 115.6(4) . . ?
N6 C32 H32A 108.4 . . ?
P2 C32 H32A 108.4 . . ?
N6 C32 H32B 108.4 . . ?
P2 C32 H32B 108.4 . . ?
H32A C32 H32B 107.4 . . ?
C34 C33 C38 120.6(5) . . ?
C34 C33 P2 120.6(4) . . ?
C38 C33 P2 118.8(4) . . ?
C35 C34 C33 119.4(6) . . ?
C35 C34 H34 120.3 . . ?
C33 C34 H34 120.3 . . ?
C36 C35 C34 120.4(6) . . ?
C36 C35 H35 119.8 . . ?
C34 C35 H35 119.8 . . ?
C35 C36 C37 120.6(6) . . ?
C35 C36 H36 119.7 . . ?
C37 C36 H36 119.7 . . ?
C36 C37 C38 119.6(6) . . ?
C36 C37 H37 120.2 . . ?
C38 C37 H37 120.2 . . ?
C33 C38 C37 119.3(5) . . ?
C33 C38 H38 120.3 . . ?
C37 C38 H38 120.3 . . ?
C40 C39 C44 119.1(5) . . ?
C40 C39 P2 121.9(4) . . ?
C44 C39 P2 118.9(4) . . ?
C39 C40 C41 120.2(6) . . ?
C39 C40 H40 119.9 . . ?
C41 C40 H40 119.9 . . ?
C42 C41 C40 120.2(6) . . ?
C42 C41 H41 119.9 . . ?
C40 C41 H41 119.9 . . ?
C43 C42 C41 120.2(6) . . ?
C43 C42 H42 119.9 . . ?
C41 C42 H42 119.9 . . ?
C42 C43 C44 120.6(6) . . ?
C42 C43 H43 119.7 . . ?
C44 C43 H43 119.7 . . ?
C39 C44 C43 119.6(6) . . ?
C39 C44 H44 120.2 . . ?
C43 C44 H44 120.2 . . ?
Cl4 C45 Cl3 112.3(10) . . ?
Cl4 C45 H45A 109.1 . . ?
Cl3 C45 H45A 109.1 . . ?
Cl4 C45 H45B 109.1 . . ?
Cl3 C45 H45B 109.1 . . ?
H45A C45 H45B 107.9 . . ?
Cl4' C45' Cl3 131.7(15) . . ?
Cl4' C45' H45C 104.3 . . ?
Cl3 C45' H45C 104.3 . . ?
Cl4' C45' H45D 104.3 . . ?
Cl3 C45' H45D 104.3 . . ?
H45C C45' H45D 105.6 . . ?

loop_
_geom_bond_atom_site_label_1
_geom_bond_atom_site_label_2
_geom_bond_distance
_geom_bond_site_symmetry_2
_geom_bond_publ_flag
Pt1 N4 2.126(4) . ?
Pt1 N1 2.126(4) . ?
Pt1 P1 2.202(2) . ?
Pt1 P2 2.2131(17) . ?
Cl1 O3 1.365(7) . ?
Cl1 O4 1.385(7) . ?
Cl1 O1 1.408(5) . ?
Cl1 O2 1.419(6) . ?
Cl2 O6 1.329(9) . ?
Cl2 O5 1.345(10) . ?
Cl2 O7' 1.355(13) . ?
Cl2 O5' 1.378(14) . ?
Cl2 O6' 1.437(14) . ?
Cl2 O8' 1.448(13) . ?
Cl2 O8 1.448(11) . ?
Cl2 O7 1.471(10) . ?
Cl3 C45' 1.775(17) . ?
Cl3 C45 1.810(15) . ?
Cl4 C45 1.554(14) . ?
Cl4' C45' 1.753(17) . ?
N1 C8 1.328(6) . ?
N1 C1 1.383(6) . ?
N2 C2 1.329(7) . ?
N2 C1 1.343(6) . ?
N3 C8 1.340(7) . ?
N3 C10 1.444(7) . ?
N3 H3 0.8600 . ?
N4 C30 1.328(7) . ?
N4 C23 1.399(6) . ?
N5 C23 1.336(6) . ?
N5 C24 1.341(7) . ?
N6 C30 1.345(7) . ?
N6 C32 1.443(7) . ?
N6 H6 0.8600 . ?
P1 C17 1.803(5) . ?
P1 C11 1.813(5) . ?
P1 C10 1.827(6) . ?
P2 C33 1.806(5) . ?
P2 C39 1.809(5) . ?
P2 C32 1.827(6) . ?
C1 C5 1.402(7) . ?
C2 C3 1.402(8) . ?
C2 C9 1.494(8) . ?
C3 C4 1.363(9) . ?
C3 H3A 0.9300 . ?
C4 C5 1.391(8) . ?
C4 H4 0.9300 . ?
C5 C6 1.423(8) . ?
C6 C7 1.330(8) . ?
C6 H6A 0.9300 . ?
C7 C8 1.428(7) . ?
C7 H7 0.9300 . ?
C9 H9A 0.9600 . ?
C9 H9B 0.9600 . ?
C9 H9C 0.9600 . ?
C10 H10A 0.9700 . ?
C10 H10B 0.9700 . ?
C11 C12 1.366(8) . ?
C11 C16 1.380(7) . ?
C12 C13 1.360(9) . ?
C12 H12 0.9300 . ?
C13 C14 1.361(10) . ?
C13 H13 0.9300 . ?
C14 C15 1.358(9) . ?
C14 H14 0.9300 . ?
C15 C16 1.378(8) . ?
C15 H15 0.9300 . ?
C16 H16 0.9300 . ?
C17 C22 1.379(8) . ?
C17 C18 1.393(8) . ?
C18 C19 1.362(10) . ?
C18 H18 0.9300 . ?
C19 C20 1.366(13) . ?
C19 H19 0.9300 . ?
C20 C21 1.373(13) . ?
C20 H20 0.9300 . ?
C21 C22 1.380(8) . ?
C21 H21 0.9300 . ?
C22 H22 0.9300 . ?
C23 C27 1.414(7) . ?
C24 C25 1.399(8) . ?
C24 C31 1.487(9) . ?
C25 C26 1.363(8) . ?
C25 H25 0.9300 . ?
C26 C27 1.403(8) . ?
C26 H26 0.9300 . ?
C27 C28 1.410(8) . ?
C28 C29 1.338(8) . ?
C28 H28 0.9300 . ?
C29 C30 1.427(7) . ?
C29 H29 0.9300 . ?
C31 H31A 0.9600 . ?
C31 H31B 0.9600 . ?
C31 H31C 0.9600 . ?
C32 H32A 0.9700 . ?
C32 H32B 0.9700 . ?
C33 C34 1.379(7) . ?
C33 C38 1.384(7) . ?
C34 C35 1.379(8) . ?
C34 H34 0.9300 . ?
C35 C36 1.368(10) . ?
C35 H35 0.9300 . ?
C36 C37 1.377(9) . ?
C36 H36 0.9300 . ?
C37 C38 1.394(7) . ?
C37 H37 0.9300 . ?
C38 H38 0.9300 . ?
C39 C40 1.376(7) . ?
C39 C44 1.382(7) . ?
C40 C41 1.382(8) . ?
C40 H40 0.9300 . ?
C41 C42 1.367(9) . ?
C41 H41 0.9300 . ?
C42 C43 1.345(9) . ?
C42 H42 0.9300 . ?
C43 C44 1.394(8) . ?
C43 H43 0.9300 . ?
C44 H44 0.9300 . ?
C45 H45A 0.9700 . ?
C45 H45B 0.9700 . ?
C45' H45C 0.9700 . ?
C45' H45D 0.9700 . ?

loop_
_geom_torsion_atom_site_label_1
_geom_torsion_atom_site_label_2
_geom_torsion_atom_site_label_3
_geom_torsion_atom_site_label_4
_geom_torsion
_geom_torsion_site_symmetry_1
_geom_torsion_site_symmetry_2
_geom_torsion_site_symmetry_3
_geom_torsion_site_symmetry_4
_geom_torsion_publ_flag
N4 Pt1 N1 C8 115.2(4) . . . . ?
P1 Pt1 N1 C8 -52.4(4) . . . . ?
P2 Pt1 N1 C8 -173.3(3) . . . . ?
N4 Pt1 N1 C1 -49.4(3) . . . . ?
P1 Pt1 N1 C1 142.9(3) . . . . ?
P2 Pt1 N1 C1 22.0(7) . . . . ?
N1 Pt1 N4 C30 116.6(4) . . . . ?
P1 Pt1 N4 C30 -177.3(3) . . . . ?
P2 Pt1 N4 C30 -50.0(4) . . . . ?
N1 Pt1 N4 C23 -49.2(3) . . . . ?
P1 Pt1 N4 C23 16.9(7) . . . . ?
P2 Pt1 N4 C23 144.2(3) . . . . ?
N4 Pt1 P1 C17 -122.9(5) . . . . ?
N1 Pt1 P1 C17 -56.1(2) . . . . ?
P2 Pt1 P1 C17 111.6(2) . . . . ?
N4 Pt1 P1 C11 99.6(5) . . . . ?
N1 Pt1 P1 C11 166.4(2) . . . . ?
P2 Pt1 P1 C11 -25.9(2) . . . . ?
N4 Pt1 P1 C10 -10.0(5) . . . . ?
N1 Pt1 P1 C10 56.8(2) . . . . ?
P2 Pt1 P1 C10 -135.52(18) . . . . ?
N4 Pt1 P2 C33 -58.1(2) . . . . ?
N1 Pt1 P2 C33 -130.2(5) . . . . ?
P1 Pt1 P2 C33 110.9(2) . . . . ?
N4 Pt1 P2 C39 166.0(2) . . . . ?
N1 Pt1 P2 C39 93.8(5) . . . . ?
P1 Pt1 P2 C39 -25.0(2) . . . . ?
N4 Pt1 P2 C32 55.8(2) . . . . ?
N1 Pt1 P2 C32 -16.4(5) . . . . ?
P1 Pt1 P2 C32 -135.20(18) . . . . ?
C2 N2 C1 N1 176.1(4) . . . . ?
C2 N2 C1 C5 -2.4(7) . . . . ?
C8 N1 C1 N2 172.3(4) . . . . ?
Pt1 N1 C1 N2 -21.7(5) . . . . ?
C8 N1 C1 C5 -9.2(7) . . . . ?
Pt1 N1 C1 C5 156.8(4) . . . . ?
C1 N2 C2 C3 -0.5(8) . . . . ?
C1 N2 C2 C9 -179.9(5) . . . . ?
N2 C2 C3 C4 2.0(9) . . . . ?
C9 C2 C3 C4 -178.7(6) . . . . ?
C2 C3 C4 C5 -0.6(10) . . . . ?
C3 C4 C5 C1 -2.0(9) . . . . ?
C3 C4 C5 C6 179.2(6) . . . . ?
N2 C1 C5 C4 3.6(8) . . . . ?
N1 C1 C5 C4 -174.7(5) . . . . ?
N2 C1 C5 C6 -177.5(5) . . . . ?
N1 C1 C5 C6 4.1(7) . . . . ?
C4 C5 C6 C7 -177.9(6) . . . . ?
C1 C5 C6 C7 3.4(8) . . . . ?
C5 C6 C7 C8 -5.6(9) . . . . ?
C1 N1 C8 N3 -172.1(4) . . . . ?
Pt1 N1 C8 N3 24.2(7) . . . . ?
C1 N1 C8 C7 6.9(7) . . . . ?
Pt1 N1 C8 C7 -156.8(4) . . . . ?
C10 N3 C8 N1 -2.0(8) . . . . ?
C10 N3 C8 C7 179.0(5) . . . . ?
C6 C7 C8 N1 0.5(8) . . . . ?
C6 C7 C8 N3 179.5(5) . . . . ?
C8 N3 C10 P1 26.2(7) . . . . ?
C17 P1 C10 N3 61.2(5) . . . . ?
C11 P1 C10 N3 175.2(4) . . . . ?
Pt1 P1 C10 N3 -59.9(4) . . . . ?
C17 P1 C11 C12 -10.3(6) . . . . ?
C10 P1 C11 C12 -121.1(6) . . . . ?
Pt1 P1 C11 C12 129.6(5) . . . . ?
C17 P1 C11 C16 168.1(4) . . . . ?
C10 P1 C11 C16 57.4(5) . . . . ?
Pt1 P1 C11 C16 -51.9(5) . . . . ?
C16 C11 C12 C13 -1.4(10) . . . . ?
P1 C11 C12 C13 177.0(6) . . . . ?
C11 C12 C13 C14 0.2(12) . . . . ?
C12 C13 C14 C15 0.7(13) . . . . ?
C13 C14 C15 C16 -0.3(12) . . . . ?
C14 C15 C16 C11 -0.9(10) . . . . ?
C12 C11 C16 C15 1.8(9) . . . . ?
P1 C11 C16 C15 -176.8(5) . . . . ?
C11 P1 C17 C22 123.3(5) . . . . ?
C10 P1 C17 C22 -128.8(5) . . . . ?
Pt1 P1 C17 C22 -18.8(5) . . . . ?
C11 P1 C17 C18 -59.6(6) . . . . ?
C10 P1 C17 C18 48.2(6) . . . . ?
Pt1 P1 C17 C18 158.2(5) . . . . ?
C22 C17 C18 C19 2.8(10) . . . . ?
P1 C17 C18 C19 -174.3(6) . . . . ?
C17 C18 C19 C20 -0.9(14) . . . . ?
C18 C19 C20 C21 -2.0(15) . . . . ?
C19 C20 C21 C22 3.1(13) . . . . ?
C18 C17 C22 C21 -1.7(9) . . . . ?
P1 C17 C22 C21 175.3(5) . . . . ?
C20 C21 C22 C17 -1.2(11) . . . . ?
C24 N5 C23 N4 178.1(4) . . . . ?
C24 N5 C23 C27 -2.3(7) . . . . ?
C30 N4 C23 N5 170.8(4) . . . . ?
Pt1 N4 C23 N5 -22.0(5) . . . . ?
C30 N4 C23 C27 -8.8(7) . . . . ?
Pt1 N4 C23 C27 158.4(4) . . . . ?
C23 N5 C24 C25 -0.1(8) . . . . ?
C23 N5 C24 C31 179.2(5) . . . . ?
N5 C24 C25 C26 1.6(9) . . . . ?
C31 C24 C25 C26 -177.7(6) . . . . ?
C24 C25 C26 C27 -0.6(9) . . . . ?
C25 C26 C27 C28 176.8(5) . . . . ?
C25 C26 C27 C23 -1.6(8) . . . . ?
N5 C23 C27 C26 3.2(7) . . . . ?
N4 C23 C27 C26 -177.3(5) . . . . ?
N5 C23 C27 C28 -175.3(5) . . . . ?
N4 C23 C27 C28 4.2(7) . . . . ?
C26 C27 C28 C29 -176.3(5) . . . . ?
C23 C27 C28 C29 2.1(8) . . . . ?
C27 C28 C29 C30 -3.8(8) . . . . ?
C23 N4 C30 N6 -172.8(4) . . . . ?
Pt1 N4 C30 N6 22.2(7) . . . . ?
C23 N4 C30 C29 7.1(7) . . . . ?
Pt1 N4 C30 C29 -157.9(4) . . . . ?
C32 N6 C30 N4 -2.8(8) . . . . ?
C32 N6 C30 C29 177.3(5) . . . . ?
C28 C29 C30 N4 -0.9(8) . . . . ?
C28 C29 C30 N6 179.0(5) . . . . ?
C30 N6 C32 P2 28.6(7) . . . . ?
C33 P2 C32 N6 62.0(4) . . . . ?
C39 P2 C32 N6 174.8(4) . . . . ?
Pt1 P2 C32 N6 -60.3(4) . . . . ?
C39 P2 C33 C34 -64.3(5) . . . . ?
C32 P2 C33 C34 44.0(5) . . . . ?
Pt1 P2 C33 C34 154.4(4) . . . . ?
C39 P2 C33 C38 115.3(4) . . . . ?
C32 P2 C33 C38 -136.4(4) . . . . ?
Pt1 P2 C33 C38 -26.0(5) . . . . ?
C38 C33 C34 C35 -1.4(9) . . . . ?
P2 C33 C34 C35 178.3(5) . . . . ?
C33 C34 C35 C36 -0.3(10) . . . . ?
C34 C35 C36 C37 1.2(11) . . . . ?
C35 C36 C37 C38 -0.3(10) . . . . ?
C34 C33 C38 C37 2.2(8) . . . . ?
P2 C33 C38 C37 -177.4(4) . . . . ?
C36 C37 C38 C33 -1.4(8) . . . . ?
C33 P2 C39 C40 -8.4(6) . . . . ?
C32 P2 C39 C40 -119.6(5) . . . . ?
Pt1 P2 C39 C40 131.2(5) . . . . ?
C33 P2 C39 C44 168.2(5) . . . . ?
C32 P2 C39 C44 56.9(5) . . . . ?
Pt1 P2 C39 C44 -52.3(5) . . . . ?
C44 C39 C40 C41 -0.1(10) . . . . ?
P2 C39 C40 C41 176.4(6) . . . . ?
C39 C40 C41 C42 -2.2(12) . . . . ?
C40 C41 C42 C43 3.2(12) . . . . ?
C41 C42 C43 C44 -1.8(12) . . . . ?
C40 C39 C44 C43 1.5(9) . . . . ?
P2 C39 C44 C43 -175.2(5) . . . . ?
C42 C43 C44 C39 -0.5(11) . . . . ?
C45' Cl3 C45 Cl4 56(2) . . . . ?
C45 Cl3 C45' Cl4' -129(5) . . . . ?
